data_4513840
loop_
_publ_author_name
'Fu, Ming-Chen'
'Shang, Rui'
'Cheng, Wan-Min'
'Fu, Yao'

_publ_section_title
;
 Nickel-Catalyzed Regio- and Stereoselective Hydrocarboxylation of Alkynes
 with Formic Acid through Catalytic CO Recycling
;
_journal_issue 4
_journal_name_full 'ACS Catalysis'
_journal_page_first 2501
_journal_paper_doi 10.1021/acscatal.6b00276
_journal_volume 6
_journal_year 2016
_chemical_formula_sum 'C17 H10 F6 O2'
_chemical_formula_weight 360.25
_chemical_name_systematic
;
 ?
;
_space_group_crystal_system monoclinic
_space_group_IT_number 14
_space_group_name_Hall '-P 2ybc'
_space_group_name_H-M_alt 'P 1 21/c 1'
_symmetry_space_group_name_Hall '-P 2ybc'
_symmetry_space_group_name_H-M 'P 1 21/c 1'
_atom_sites_solution_hydrogens geom
_audit_creation_method SHELXL-2013
_cell_angle_alpha 90.000(5)
_cell_angle_beta 94.841(5)
_cell_angle_gamma 90.000(5)
_cell_formula_units_Z 4
_cell_length_a 5.622(5)
_cell_length_b 15.483(5)
_cell_length_c 18.549(5)
_cell_measurement_reflns_used 1603
_cell_measurement_temperature 290(2)
_cell_measurement_theta_max 69.4830
_cell_measurement_theta_min 4.7730
_cell_volume 1608.8(16)
_computing_cell_refinement 'CrysAlisPro (Agilent Technologies)'
_computing_data_collection 'CrysAlisPro (Agilent Technologies)'
_computing_data_reduction 'CrysAlisPro (Agilent Technologies)'
_computing_molecular_graphics 'Ortep-3 (L. J. Farrugia, 2001)'
_computing_publication_material SHELXL-2013
_computing_structure_refinement 'SHELXL-2013 (Sheldrick, 2013)'
_computing_structure_solution 'SHELXS-97 (Sheldrick, 1997)'
_diffrn_ambient_temperature 290(2)
_diffrn_detector_area_resol_mean 15.9149
_diffrn_measured_fraction_theta_full 0.974
_diffrn_measured_fraction_theta_max 0.953
_diffrn_measurement_device_type 'Gemini S Ultra, Agilent Technologies'
_diffrn_measurement_method '\w scans'
_diffrn_radiation_type CuK\a
_diffrn_radiation_wavelength 1.54184
_diffrn_reflns_av_R_equivalents 0.0233
_diffrn_reflns_av_unetI/netI 0.0331
_diffrn_reflns_Laue_measured_fraction_full 0.974
_diffrn_reflns_Laue_measured_fraction_max 0.953
_diffrn_reflns_limit_h_max 4
_diffrn_reflns_limit_h_min -6
_diffrn_reflns_limit_k_max 18
_diffrn_reflns_limit_k_min -16
_diffrn_reflns_limit_l_max 22
_diffrn_reflns_limit_l_min -22
_diffrn_reflns_number 5543
_diffrn_reflns_point_group_measured_fraction_full 0.974
_diffrn_reflns_point_group_measured_fraction_max 0.953
_diffrn_reflns_theta_full 67.684
_diffrn_reflns_theta_max 69.654
_diffrn_reflns_theta_min 3.724
_diffrn_source 'Enhance Ultra (Cu) X-ray Source'
_exptl_absorpt_coefficient_mu 1.276
_exptl_absorpt_correction_T_max 1.00000
_exptl_absorpt_correction_T_min 0.79925
_exptl_absorpt_correction_type multi-scan
_exptl_absorpt_process_details
;
CrysAlisPro, Agilent Technologies,
Version 1.171.37.35 (release 13-08-2014 CrysAlis171 .NET)
(compiled Aug 13 2014,18:06:01)
Empirical absorption correction using spherical harmonics,
 implemented in SCALE3 ABSPACK scaling algorithm.
;
_exptl_crystal_density_diffrn 1.487
_exptl_crystal_description block
_exptl_crystal_F_000 728
_exptl_crystal_size_max 0.310
_exptl_crystal_size_mid 0.280
_exptl_crystal_size_min 0.240
_refine_diff_density_max 0.626
_refine_diff_density_min -0.375
_refine_diff_density_rms 0.046
_refine_ls_extinction_method none
_refine_ls_goodness_of_fit_ref 1.036
_refine_ls_hydrogen_treatment constr
_refine_ls_matrix_type full
_refine_ls_number_parameters 255
_refine_ls_number_reflns 2883
_refine_ls_number_restraints 0
_refine_ls_restrained_S_all 1.036
_refine_ls_R_factor_all 0.0903
_refine_ls_R_factor_gt 0.0714
_refine_ls_shift/su_max 0.000
_refine_ls_shift/su_mean 0.000
_refine_ls_structure_factor_coef Fsqd
_refine_ls_weighting_details 'w=1/[\s^2^(Fo^2^)+(0.0914P)^2^+0.7371P] where P=(Fo^2^+2Fc^2^)/3'
_refine_ls_weighting_scheme calc
_refine_ls_wR_factor_gt 0.1862
_refine_ls_wR_factor_ref 0.2059
_reflns_Friedel_coverage 0.000
_reflns_number_gt 2043
_reflns_number_total 2883
_reflns_threshold_expression 'I > 2\s(I)'
_cod_data_source_file cs6b00276_si_002.cif
_cod_data_source_block shelxl
_cod_depositor_comments 'Adding full bibliography for 4513840--4513841.cif.'
_cod_database_code 4513840
_shelx_space_group_comment
;
The symmetry employed for this shelxl refinement is uniquely defined
by the following loop, which should always be used as a source of
symmetry information in preference to the above space-group names.
They are only intended as comments.
;
_shelx_estimated_absorpt_t_min 0.693
_shelx_estimated_absorpt_t_max 0.749
_shelxl_version_number 2013-4

loop_
_space_group_symop_operation_xyz
'x, y, z'
'-x, y+1/2, -z+1/2'
'-x, -y, -z'
'x, -y-1/2, z-1/2'

loop_
_atom_site_label
_atom_site_type_symbol
_atom_site_fract_x
_atom_site_fract_y
_atom_site_fract_z
_atom_site_U_iso_or_equiv
_atom_site_adp_type
_atom_site_occupancy
_atom_site_site_symmetry_order
_atom_site_calc_flag
_atom_site_refinement_flags_posn
_atom_site_refinement_flags_adp
_atom_site_refinement_flags_occupancy
_atom_site_disorder_assembly
_atom_site_disorder_group
O1 O 0.8987(4) 0.09643(15) -0.01665(13) 0.0892(7) Uani 1 1 d . . . . .
O2 O 0.7627(5) 0.00306(13) 0.06075(14) 0.0894(8) Uani 1 1 d . . . . .
H2 H 0.8630 -0.0281 0.0444 0.134 Uiso 1 1 calc R U . . .
C8 C 0.5919(5) 0.14286(18) 0.05362(15) 0.0634(7) Uani 1 1 d . . . . .
C10 C 0.5828(5) 0.22555(18) 0.01246(14) 0.0608(7) Uani 1 1 d . . . . .
F1 F 0.6204(11) 0.44952(19) -0.1737(2) 0.231(3) Uani 1 1 d . . . . .
C15 C 0.3875(6) 0.2443(2) -0.03436(18) 0.0755(8) Uani 1 1 d . . . . .
H15 H 0.2606 0.2057 -0.0393 0.091 Uiso 1 1 calc R U . . .
F3 F 0.6595(11) 0.52268(19) -0.0792(2) 0.199(2) Uani 1 1 d . . . . .
C11 C 0.7697(6) 0.2831(2) 0.0190(2) 0.0789(9) Uani 1 1 d . . . . .
H11 H 0.9034 0.2711 0.0503 0.095 Uiso 1 1 calc R U . . .
C7 C 0.4660(5) 0.12392(19) 0.10933(16) 0.0680(7) Uani 1 1 d . . . . .
H7 H 0.4806 0.0673 0.1258 0.082 Uiso 1 1 calc R U . . .
C13 C 0.5639(7) 0.3766(2) -0.06709(19) 0.0818(9) Uani 1 1 d . . . . .
C6 C 0.1855(7) 0.3164(2) 0.19384(18) 0.0828(9) Uani 1 1 d . . . . .
H6 H 0.2018 0.3761 0.1956 0.099 Uiso 1 1 calc R U . . .
C2 C -0.0025(7) 0.1883(2) 0.23052(18) 0.0848(10) Uani 1 1 d . . . . .
H2A H -0.1156 0.1610 0.2564 0.102 Uiso 1 1 calc R U . . .
C9 C 0.7633(6) 0.07816(18) 0.02939(16) 0.0674(7) Uani 1 1 d . . . . .
C1 C 0.0216(6) 0.2762(2) 0.23358(15) 0.0745(8) Uani 1 1 d . . . . .
C4 C 0.3076(5) 0.17891(19) 0.14864(15) 0.0661(7) Uani 1 1 d . . . . .
C12 C 0.7604(7) 0.3590(2) -0.0209(2) 0.0875(10) Uani 1 1 d . . . . .
H12 H 0.8871 0.3978 -0.0161 0.105 Uiso 1 1 calc R U . . .
F2 F 0.3397(10) 0.4899(3) -0.1210(3) 0.226(2) Uani 1 1 d . . . . .
C5 C 0.3246(7) 0.2683(2) 0.15164(18) 0.0797(9) Uani 1 1 d . . . . .
H5 H 0.4329 0.2963 0.1244 0.096 Uiso 1 1 calc R U . . .
C17 C 0.5567(12) 0.4567(3) -0.1113(3) 0.1196(17) Uani 1 1 d . . . . .
C3 C 0.1411(6) 0.1402(2) 0.18910(17) 0.0794(9) Uani 1 1 d . . . . .
H3 H 0.1259 0.0803 0.1883 0.095 Uiso 1 1 calc R U . . .
C14 C 0.3767(7) 0.3198(2) -0.07435(19) 0.0867(10) Uani 1 1 d . . . . .
H14 H 0.2435 0.3319 -0.1059 0.104 Uiso 1 1 calc R U . . .
C16 C -0.1193(8) 0.3303(3) 0.2817(2) 0.0948(11) Uani 1 1 d . . . . .
F4 F -0.2737(19) 0.2862(3) 0.3163(5) 0.143(3) Uani 0.769(15) 1 d . . P A 2
F5 F 0.0237(15) 0.3704(8) 0.3303(4) 0.158(4) Uani 0.769(15) 1 d . . P A 2
F6 F -0.2448(13) 0.3888(3) 0.2464(3) 0.117(2) Uani 0.769(15) 1 d . . P A 2
F5' F -0.098(6) 0.295(2) 0.3479(7) 0.150(10) Uani 0.231(15) 1 d . . P A 1
F4' F -0.034(7) 0.4081(16) 0.295(3) 0.22(2) Uani 0.231(15) 1 d . . P A 1
F6' F -0.329(4) 0.327(5) 0.268(2) 0.33(3) Uani 0.231(15) 1 d . . P A 1

loop_
_atom_site_aniso_label
_atom_site_aniso_U_11
_atom_site_aniso_U_22
_atom_site_aniso_U_33
_atom_site_aniso_U_23
_atom_site_aniso_U_13
_atom_site_aniso_U_12
O1 0.1112(17) 0.0643(13) 0.0985(16) 0.0159(12) 0.0455(14) 0.0201(12)
O2 0.1170(19) 0.0571(12) 0.0996(17) 0.0158(11) 0.0412(14) 0.0215(12)
C8 0.0731(17) 0.0542(15) 0.0634(15) -0.0004(12) 0.0089(13) 0.0061(13)
C10 0.0705(16) 0.0511(14) 0.0621(15) -0.0007(11) 0.0143(12) 0.0039(12)
F1 0.467(7) 0.096(2) 0.155(3) 0.0545(19) 0.173(4) 0.074(3)
C15 0.0795(19) 0.0634(17) 0.0831(19) 0.0095(15) 0.0043(15) -0.0002(15)
F3 0.347(7) 0.0706(17) 0.185(3) 0.028(2) 0.045(4) -0.030(3)
C11 0.0753(19) 0.0616(18) 0.100(2) 0.0024(16) 0.0069(16) -0.0005(15)
C7 0.0803(18) 0.0565(15) 0.0681(16) 0.0045(13) 0.0116(14) 0.0055(14)
C13 0.115(3) 0.0535(17) 0.081(2) 0.0064(15) 0.0326(19) 0.0108(18)
C6 0.111(3) 0.0618(18) 0.079(2) -0.0026(15) 0.0286(18) 0.0037(17)
C2 0.097(2) 0.087(2) 0.0747(19) 0.0037(17) 0.0302(17) -0.0052(19)
C9 0.0838(19) 0.0540(15) 0.0655(16) 0.0063(13) 0.0125(14) 0.0097(13)
C1 0.088(2) 0.079(2) 0.0569(15) -0.0017(14) 0.0121(14) 0.0114(17)
C4 0.0775(18) 0.0624(16) 0.0592(15) 0.0024(13) 0.0116(13) 0.0048(14)
C12 0.093(2) 0.0568(18) 0.116(3) -0.0002(18) 0.028(2) -0.0077(16)
F2 0.253(5) 0.144(3) 0.290(6) 0.125(4) 0.080(4) 0.081(4)
C5 0.103(2) 0.0606(17) 0.0794(19) -0.0016(15) 0.0318(17) -0.0034(17)
C17 0.190(5) 0.058(2) 0.118(3) 0.019(2) 0.058(3) 0.025(3)
C3 0.103(2) 0.0634(18) 0.0744(18) 0.0040(15) 0.0240(17) -0.0015(17)
C14 0.101(2) 0.075(2) 0.083(2) 0.0135(17) 0.0018(18) 0.0106(19)
C16 0.113(3) 0.103(3) 0.072(2) -0.008(2) 0.026(2) 0.012(3)
F4 0.175(8) 0.125(3) 0.145(5) 0.021(3) 0.105(6) 0.024(4)
F5 0.147(4) 0.224(11) 0.104(4) -0.089(5) 0.009(3) 0.017(7)
F6 0.135(5) 0.101(3) 0.119(3) 0.005(2) 0.037(3) 0.046(3)
F5' 0.140(16) 0.24(3) 0.073(7) -0.004(10) 0.024(9) 0.075(16)
F4' 0.24(5) 0.095(13) 0.34(4) -0.115(19) 0.15(4) -0.056(16)
F6' 0.075(12) 0.69(9) 0.22(3) -0.25(4) -0.020(17) 0.10(3)

loop_
_atom_type_symbol
_atom_type_description
_atom_type_scat_dispersion_real
_atom_type_scat_dispersion_imag
_atom_type_scat_source
C C 0.0181 0.0091 'International Tables Vol C Tables 4.2.6.8 and 6.1.1.4'
H H 0.0000 0.0000 'International Tables Vol C Tables 4.2.6.8 and 6.1.1.4'
O O 0.0492 0.0322 'International Tables Vol C Tables 4.2.6.8 and 6.1.1.4'
F F 0.0727 0.0534 'International Tables Vol C Tables 4.2.6.8 and 6.1.1.4'

loop_
_geom_angle_atom_site_label_1
_geom_angle_atom_site_label_2
_geom_angle_atom_site_label_3
_geom_angle
C9 O2 H2 109.5
C7 C8 C9 119.1(3)
C7 C8 C10 126.1(3)
C9 C8 C10 114.8(2)
C15 C10 C11 118.9(3)
C15 C10 C8 119.8(3)
C11 C10 C8 121.3(3)
C10 C15 C14 121.0(3)
C10 C15 H15 119.5
C14 C15 H15 119.5
C10 C11 C12 120.6(3)
C10 C11 H11 119.7
C12 C11 H11 119.7
C8 C7 C4 129.8(3)
C8 C7 H7 115.1
C4 C7 H7 115.1
C12 C13 C14 120.5(3)
C12 C13 C17 119.7(4)
C14 C13 C17 119.8(4)
C5 C6 C1 120.0(3)
C5 C6 H6 120.0
C1 C6 H6 120.0
C1 C2 C3 120.0(3)
C1 C2 H2A 120.0
C3 C2 H2A 120.0
O1 C9 O2 122.9(3)
O1 C9 C8 120.8(3)
O2 C9 C8 116.2(3)
C2 C1 C6 119.7(3)
C2 C1 C16 121.7(3)
C6 C1 C16 118.5(3)
C3 C4 C5 117.2(3)
C3 C4 C7 118.9(3)
C5 C4 C7 123.7(3)
C13 C12 C11 119.6(3)
C13 C12 H12 120.2
C11 C12 H12 120.2
C6 C5 C4 121.5(3)
C6 C5 H5 119.2
C4 C5 H5 119.2
F1 C17 F3 110.2(5)
F1 C17 F2 104.1(5)
F3 C17 F2 97.3(4)
F1 C17 C13 116.2(4)
F3 C17 C13 114.5(5)
F2 C17 C13 112.4(4)
C2 C3 C4 121.5(3)
C2 C3 H3 119.3
C4 C3 H3 119.3
C13 C14 C15 119.4(3)
C13 C14 H14 120.3
C15 C14 H14 120.3
F6 C16 F5 107.1(6)
F6 C16 F4 104.9(5)
F5 C16 F4 107.6(6)
F6' C16 F4' 115(3)
F6' C16 F5' 101(3)
F4' C16 F5' 101(2)
F6' C16 C1 114.4(14)
F6 C16 C1 112.5(4)
F5 C16 C1 110.5(5)
F4 C16 C1 113.8(4)
F4' C16 C1 115.0(13)
F5' C16 C1 108.0(8)

loop_
_geom_bond_atom_site_label_1
_geom_bond_atom_site_label_2
_geom_bond_distance
O1 C9 1.224(3)
O2 C9 1.300(3)
O2 H2 0.8200
C8 C7 1.334(4)
C8 C9 1.485(4)
C8 C10 1.489(4)
C10 C15 1.372(4)
C10 C11 1.375(4)
F1 C17 1.244(5)
C15 C14 1.383(4)
C15 H15 0.9300
F3 C17 1.294(6)
C11 C12 1.386(5)
C11 H11 0.9300
C7 C4 1.469(4)
C7 H7 0.9300
C13 C12 1.368(5)
C13 C14 1.368(5)
C13 C17 1.487(5)
C6 C5 1.372(4)
C6 C1 1.376(5)
C6 H6 0.9300
C2 C1 1.369(5)
C2 C3 1.379(5)
C2 H2A 0.9300
C1 C16 1.499(5)
C4 C3 1.385(4)
C4 C5 1.388(4)
C12 H12 0.9300
F2 C17 1.322(7)
C5 H5 0.9300
C3 H3 0.9300
C14 H14 0.9300
C16 F6' 1.19(2)
C16 F6 1.293(6)
C16 F5 1.312(8)
C16 F4 1.313(7)
C16 F4' 1.31(2)
C16 F5' 1.338(17)

loop_
_geom_hbond_atom_site_label_D
_geom_hbond_atom_site_label_H
_geom_hbond_atom_site_label_A
_geom_hbond_distance_DH
_geom_hbond_distance_HA
_geom_hbond_distance_DA
_geom_hbond_angle_DHA
_geom_hbond_site_symmetry_A
O2 H2 O1 0.82 1.81 2.632(3) 174.4 3_755

loop_
_geom_torsion_atom_site_label_1
_geom_torsion_atom_site_label_2
_geom_torsion_atom_site_label_3
_geom_torsion_atom_site_label_4
_geom_torsion
C7 C8 C10 C15 -73.0(4)
C9 C8 C10 C15 108.3(3)
C7 C8 C10 C11 108.6(4)
C9 C8 C10 C11 -70.1(4)
C11 C10 C15 C14 -0.2(5)
C8 C10 C15 C14 -178.7(3)
C15 C10 C11 C12 0.3(5)
C8 C10 C11 C12 178.7(3)
C9 C8 C7 C4 172.3(3)
C10 C8 C7 C4 -6.3(5)
C7 C8 C9 O1 -172.7(3)
C10 C8 C9 O1 6.1(4)
C7 C8 C9 O2 6.1(4)
C10 C8 C9 O2 -175.2(3)
C3 C2 C1 C6 1.6(5)
C3 C2 C1 C16 -175.9(3)
C5 C6 C1 C2 -0.3(5)
C5 C6 C1 C16 177.2(3)
C8 C7 C4 C3 160.3(3)
C8 C7 C4 C5 -24.1(5)
C14 C13 C12 C11 0.0(5)
C17 C13 C12 C11 -178.3(3)
C10 C11 C12 C13 -0.2(5)
C1 C6 C5 C4 -1.0(6)
C3 C4 C5 C6 1.1(5)
C7 C4 C5 C6 -174.6(3)
C12 C13 C17 F1 94.8(7)
C14 C13 C17 F1 -83.4(7)
C12 C13 C17 F3 -35.6(6)
C14 C13 C17 F3 146.2(5)
C12 C13 C17 F2 -145.4(5)
C14 C13 C17 F2 36.4(6)
C1 C2 C3 C4 -1.5(5)
C5 C4 C3 C2 0.2(5)
C7 C4 C3 C2 176.1(3)
C12 C13 C14 C15 0.1(5)
C17 C13 C14 C15 178.3(3)
C10 C15 C14 C13 0.1(5)
C2 C1 C16 F6' -63(5)
C6 C1 C16 F6' 120(5)
C2 C1 C16 F6 -122.9(5)
C6 C1 C16 F6 59.6(6)
C2 C1 C16 F5 117.4(7)
C6 C1 C16 F5 -60.0(7)
C2 C1 C16 F4 -3.7(8)
C6 C1 C16 F4 178.8(7)
C2 C1 C16 F4' 161(3)
C6 C1 C16 F4' -16(3)
C2 C1 C16 F5' 49.5(19)
C6 C1 C16 F5' -127.9(19)
